data_8106442
loop_
_publ_author_name
'Xing, DongYe'
'Hou, YanJun'
'Chu, WenYi'
'Sun, ZhiZhong'

_publ_section_title
;
 Crystal structure of
 (Z)-6-methoxy-2-(2,2,2-trifluoro-1-hydroxyethylidene)-2,3-dihydro-1H-inden-1-one,
 C12H6F6O3
;
_journal_issue 1
_journal_name_full 'Zeitschrift f\"ur Kristallographie - New Crystal Structures'
_journal_page_first 89
_journal_page_last 90
_journal_paper_doi 10.1515/ncrs-2016-0163
_journal_volume 232
_journal_year 2017
_chemical_formula_sum 'C12 H9 F3 O3'
_chemical_formula_weight 258.19
_chemical_name_systematic
; 
(Z)-6-methoxy-2-(2,2,2-trifluoro-1-hydroxyethylidene)-2,3-dihydro-1H-inden-
1-one
;
_space_group_IT_number 14
_space_group_name_Hall '-P 2ybc'
_space_group_name_H-M_alt 'P 1 21/c 1'
_symmetry_cell_setting monoclinic
_symmetry_space_group_name_Hall '-P 2ybc'
_symmetry_space_group_name_H-M 'P 1 21/c 1'
_atom_sites_solution_hydrogens geom
_atom_sites_solution_primary direct
_atom_sites_solution_secondary difmap
_cell_angle_alpha 90.00
_cell_angle_beta 102.8335(11)
_cell_angle_gamma 90.00
_cell_formula_units_Z 4
_cell_length_a 9.4332(9)
_cell_length_b 15.5668(16)
_cell_length_c 7.6825(8)
_cell_measurement_reflns_used 4674
_cell_measurement_temperature 293(2)
_cell_measurement_theta_max 28.3855
_cell_measurement_theta_min 2.5721
_cell_volume 1099.95(19)
_computing_cell_refinement SAINT[8]
_computing_data_collection APEX2[8]
_computing_data_reduction SAINT[8]
_computing_molecular_graphics SHELXTL[9]
_computing_publication_material SHELXTL[9]
_computing_structure_refinement SHELXL-97[9]
_computing_structure_solution SHELXS-97[9]
_diffrn_ambient_temperature 293(2)
_diffrn_measured_fraction_theta_full 0.993
_diffrn_measured_fraction_theta_max 0.993
_diffrn_measurement_device_type 'Bruker SMART APEXII CCD area-detector'
_diffrn_measurement_method '\f and \w'
_diffrn_radiation_monochromator graphite
_diffrn_radiation_source 'fine-focus sealed tube'
_diffrn_radiation_type MoK\a
_diffrn_radiation_wavelength 0.71073
_diffrn_reflns_av_R_equivalents 0.0201
_diffrn_reflns_av_sigmaI/netI 0.0177
_diffrn_reflns_limit_h_max 12
_diffrn_reflns_limit_h_min -12
_diffrn_reflns_limit_k_max 20
_diffrn_reflns_limit_k_min -20
_diffrn_reflns_limit_l_max 10
_diffrn_reflns_limit_l_min -10
_diffrn_reflns_number 9317
_diffrn_reflns_theta_full 28.40
_diffrn_reflns_theta_max 28.40
_diffrn_reflns_theta_min 2.57
_exptl_absorpt_coefficient_mu 0.144
_exptl_absorpt_correction_T_max 0.9554
_exptl_absorpt_correction_T_min 0.9500
_exptl_absorpt_correction_type multi-scan
_exptl_absorpt_process_details SADABS[7]
_exptl_crystal_colour Colorless
_exptl_crystal_density_diffrn 1.559
_exptl_crystal_density_method 'not measured'
_exptl_crystal_description block
_exptl_crystal_F_000 528
_exptl_crystal_size_max 0.36
_exptl_crystal_size_mid 0.36
_exptl_crystal_size_min 0.32
_refine_diff_density_max 0.241
_refine_diff_density_min -0.205
_refine_diff_density_rms 0.036
_refine_ls_extinction_method none
_refine_ls_goodness_of_fit_ref 1.037
_refine_ls_hydrogen_treatment mixed
_refine_ls_matrix_type full
_refine_ls_number_parameters 194
_refine_ls_number_reflns 2746
_refine_ls_number_restraints 43
_refine_ls_restrained_S_all 1.105
_refine_ls_R_factor_all 0.0528
_refine_ls_R_factor_gt 0.0433
_refine_ls_shift/su_max 0.000
_refine_ls_shift/su_mean 0.000
_refine_ls_structure_factor_coef Fsqd
_refine_ls_weighting_details 'calc w=1/[\s^2^(Fo^2^)+(0.0650P)^2^+0.2159P] where P=(Fo^2^+2Fc^2^)/3'
_refine_ls_weighting_scheme calc
_refine_ls_wR_factor_gt 0.1178
_refine_ls_wR_factor_ref 0.1264
_reflns_number_gt 2218
_reflns_number_total 2746
_reflns_threshold_expression >2sigma(I)
_cod_data_source_file suppl_ncrs-2016-0163_suppl.cif
_cod_data_source_block hd
_cod_depositor_comments
;
The following automatic conversions were performed:

data item '_symmetry_cell_setting' value 'Monoclinic' was changed to
'monoclinic' in accordance with the built-in table derived from the
CIF Core dictionary named 'cif_core.dic' version 2.4.5 last updated
on 2014-11-21.

Automatic conversion script
Id: cif_fix_values 8738 2021-04-28 16:35:53Z antanas 
;
_cod_original_sg_symbol_Hall '-p 2ybc'
_cod_original_sg_symbol_H-M 'P 21/c'
_cod_database_code 8106442

loop_
_symmetry_equiv_pos_as_xyz
'x, y, z'
'-x, y+1/2, -z+1/2'
'-x, -y, -z'
'x, -y-1/2, z-1/2'

loop_
_atom_site_label
_atom_site_type_symbol
_atom_site_fract_x
_atom_site_fract_y
_atom_site_fract_z
_atom_site_U_iso_or_equiv
_atom_site_adp_type
_atom_site_occupancy
_atom_site_symmetry_multiplicity
_atom_site_calc_flag
_atom_site_refinement_flags
_atom_site_disorder_assembly
_atom_site_disorder_group
C1 C 0.1693(2) 0.41034(13) 0.9411(3) 0.0669(5) Uani 1 1 d . . .
H1A H 0.0965 0.4322 0.8435 0.100 Uiso 1 1 calc R . .
H1B H 0.1550 0.4344 1.0510 0.100 Uiso 1 1 calc R . .
H1C H 0.1618 0.3489 0.9453 0.100 Uiso 1 1 calc R . .
C2 C 0.35259(16) 0.40597(10) 0.76770(19) 0.0461(3) Uani 1 1 d . . .
C3 C 0.49268(15) 0.42892(9) 0.75802(19) 0.0441(3) Uani 1 1 d . . .
H3 H 0.5518 0.4604 0.8489 0.053 Uiso 1 1 calc R . .
C4 C 0.54196(14) 0.40363(8) 0.60921(17) 0.0389(3) Uani 1 1 d . . .
C5 C 0.45637(15) 0.35642(8) 0.46937(18) 0.0411(3) Uani 1 1 d . . .
C6 C 0.31607(16) 0.33473(10) 0.4811(2) 0.0496(4) Uani 1 1 d . . .
H6 H 0.2566 0.3038 0.3897 0.060 Uiso 1 1 calc R . .
C7 C 0.26481(16) 0.35920(10) 0.6292(2) 0.0507(4) Uani 1 1 d . . .
H7 H 0.1708 0.3444 0.6367 0.061 Uiso 1 1 calc R . .
C8 C 0.68181(14) 0.42003(8) 0.56435(18) 0.0407(3) Uani 1 1 d . . .
C9 C 0.68290(14) 0.37981(8) 0.39622(17) 0.0397(3) Uani 1 1 d . . .
C10 C 0.53657(15) 0.33791(9) 0.32407(18) 0.0439(3) Uani 1 1 d . . .
H10A H 0.4877 0.3635 0.2116 0.053 Uiso 1 1 calc R . .
H10B H 0.5466 0.2766 0.3077 0.053 Uiso 1 1 calc R . .
C11 C 0.80797(16) 0.38173(9) 0.3348(2) 0.0463(3) Uani 1 1 d . A .
C12 C 0.82823(18) 0.33243(12) 0.1727(2) 0.0583(4) Uani 1 1 d D . .
F1A F 0.8735(4) 0.3860(2) 0.0571(5) 0.0928(10) Uani 0.64 1 d PD A .
F2A F 0.9230(5) 0.2734(3) 0.2084(7) 0.1201(19) Uani 0.64 1 d PD A .
F3A F 0.7086(4) 0.3005(3) 0.0776(6) 0.0933(14) Uani 0.64 1 d PD A .
F1B F 0.9352(7) 0.3528(6) 0.1105(10) 0.122(3) Uani 0.36 1 d PDU A 2
F2B F 0.8580(10) 0.2493(5) 0.2308(12) 0.123(3) Uani 0.36 1 d PD A 2
F3B F 0.7113(8) 0.3232(6) 0.0532(10) 0.103(3) Uani 0.36 1 d PDU A 2
O1 O 0.30946(13) 0.43341(9) 0.91686(16) 0.0628(3) Uani 1 1 d . . .
O2 O 0.78655(11) 0.46182(8) 0.65983(14) 0.0549(3) Uani 1 1 d D . .
O3 O 0.92443(12) 0.42328(8) 0.41377(17) 0.0634(3) Uani 1 1 d . . .
H2-3 H 0.865(2) 0.4601(16) 0.588(3) 0.095 Uiso 1 1 d D . .

loop_
_atom_site_aniso_label
_atom_site_aniso_U_11
_atom_site_aniso_U_22
_atom_site_aniso_U_33
_atom_site_aniso_U_23
_atom_site_aniso_U_13
_atom_site_aniso_U_12
C1 0.0584(10) 0.0762(11) 0.0730(11) -0.0068(9) 0.0296(9) -0.0051(9)
C2 0.0445(7) 0.0476(7) 0.0455(7) 0.0018(6) 0.0083(6) 0.0030(6)
C3 0.0430(7) 0.0445(7) 0.0419(7) -0.0023(5) 0.0032(5) -0.0014(6)
C4 0.0370(6) 0.0360(6) 0.0403(6) 0.0023(5) 0.0017(5) 0.0004(5)
C5 0.0395(7) 0.0384(6) 0.0419(7) 0.0010(5) 0.0014(5) -0.0014(5)
C6 0.0411(7) 0.0533(8) 0.0503(8) -0.0039(6) 0.0014(6) -0.0083(6)
C7 0.0381(7) 0.0563(8) 0.0560(8) 0.0012(7) 0.0069(6) -0.0052(6)
C8 0.0385(6) 0.0376(6) 0.0423(7) 0.0004(5) 0.0013(5) -0.0014(5)
C9 0.0404(7) 0.0361(6) 0.0400(6) 0.0007(5) 0.0034(5) -0.0005(5)
C10 0.0422(7) 0.0450(7) 0.0408(7) -0.0033(5) 0.0016(5) -0.0031(6)
C11 0.0455(7) 0.0432(7) 0.0480(7) -0.0023(6) 0.0058(6) -0.0016(6)
C12 0.0520(9) 0.0632(10) 0.0624(10) -0.0124(8) 0.0185(7) -0.0055(8)
F1A 0.126(3) 0.0903(17) 0.0775(17) -0.0089(12) 0.0565(18) -0.0164(16)
F2A 0.130(3) 0.124(4) 0.103(3) -0.015(2) 0.019(2) 0.083(3)
F3A 0.0755(19) 0.118(3) 0.095(3) -0.066(2) 0.0379(18) -0.0371(18)
F1B 0.108(4) 0.165(6) 0.118(5) -0.050(4) 0.077(4) -0.065(4)
F2B 0.215(10) 0.068(3) 0.091(3) -0.015(2) 0.047(5) 0.045(5)
F3B 0.104(5) 0.141(6) 0.045(2) -0.017(3) -0.024(2) 0.042(4)
O1 0.0512(6) 0.0845(9) 0.0559(7) -0.0125(6) 0.0186(5) -0.0072(6)
O2 0.0445(6) 0.0675(7) 0.0509(6) -0.0153(5) 0.0066(4) -0.0146(5)
O3 0.0422(6) 0.0763(8) 0.0710(8) -0.0192(6) 0.0109(5) -0.0150(5)

loop_
_atom_type_symbol
_atom_type_description
_atom_type_scat_dispersion_real
_atom_type_scat_dispersion_imag
_atom_type_scat_source
C C 0.0033 0.0016 'International Tables Vol C Tables 4.2.6.8 and 6.1.1.4'
H H 0.0000 0.0000 'International Tables Vol C Tables 4.2.6.8 and 6.1.1.4'
F F 0.0171 0.0103 'International Tables Vol C Tables 4.2.6.8 and 6.1.1.4'
O O 0.0106 0.0060 'International Tables Vol C Tables 4.2.6.8 and 6.1.1.4'

loop_
_geom_angle_atom_site_label_1
_geom_angle_atom_site_label_2
_geom_angle_atom_site_label_3
_geom_angle
_geom_angle_site_symmetry_1
_geom_angle_site_symmetry_3
O1 C1 H1A 109.5 . .
O1 C1 H1B 109.5 . .
H1A C1 H1B 109.5 . .
O1 C1 H1C 109.5 . .
H1A C1 H1C 109.5 . .
H1B C1 H1C 109.5 . .
O1 C2 C3 115.41(13) . .
O1 C2 C7 124.35(14) . .
C3 C2 C7 120.23(14) . .
C4 C3 C2 118.04(13) . .
C4 C3 H3 121.0 . .
C2 C3 H3 121.0 . .
C3 C4 C5 122.75(13) . .
C3 C4 C8 129.28(12) . .
C5 C4 C8 107.96(12) . .
C6 C5 C4 118.26(13) . .
C6 C5 C10 130.06(13) . .
C4 C5 C10 111.68(12) . .
C7 C6 C5 119.90(13) . .
C7 C6 H6 120.1 . .
C5 C6 H6 120.1 . .
C6 C7 C2 120.83(13) . .
C6 C7 H7 119.6 . .
C2 C7 H7 119.6 . .
O2 C8 C9 125.57(13) . .
O2 C8 C4 125.54(13) . .
C9 C8 C4 108.88(11) . .
C11 C9 C8 118.71(12) . .
C11 C9 C10 132.06(13) . .
C8 C9 C10 109.16(12) . .
C5 C10 C9 102.29(10) . .
C5 C10 H10A 111.3 . .
C9 C10 H10A 111.3 . .
C5 C10 H10B 111.3 . .
C9 C10 H10B 111.3 . .
H10A C10 H10B 109.2 . .
O3 C11 C9 123.66(14) . .
O3 C11 C12 112.83(13) . .
C9 C11 C12 123.45(13) . .
F1B C12 F2A 71.1(5) . .
F1B C12 F3B 113.3(5) . .
F2A C12 F3B 121.9(5) . .
F1B C12 F3A 123.8(4) . .
F2A C12 F3A 109.1(3) . .
F3B C12 F3A 18.0(5) . .
F1B C12 F1A 36.3(4) . .
F2A C12 F1A 106.2(3) . .
F3B C12 F1A 86.9(5) . .
F3A C12 F1A 103.2(3) . .
F1B C12 F2B 103.8(5) . .
F2A C12 F2B 33.5(4) . .
F3B C12 F2B 102.1(5) . .
F3A C12 F2B 85.0(5) . .
F1A C12 F2B 136.0(4) . .
F1B C12 C11 116.6(4) . .
F2A C12 C11 113.7(3) . .
F3B C12 C11 113.7(4) . .
F3A C12 C11 113.9(2) . .
F1A C12 C11 110.1(2) . .
F2B C12 C11 105.3(4) . .
C2 O1 C1 119.32(13) . .
C8 O2 H2-3 103.9(14) . .

loop_
_geom_bond_atom_site_label_1
_geom_bond_atom_site_label_2
_geom_bond_distance
_geom_bond_site_symmetry_2
C1 O1 1.422(2) .
C1 H1A 0.9600 .
C1 H1B 0.9600 .
C1 H1C 0.9600 .
C2 O1 1.3668(19) .
C2 C3 1.387(2) .
C2 C7 1.399(2) .
C3 C4 1.384(2) .
C3 H3 0.9300 .
C4 C5 1.4003(18) .
C4 C8 1.4582(19) .
C5 C6 1.388(2) .
C5 C10 1.509(2) .
C6 C7 1.385(2) .
C6 H6 0.9300 .
C7 H7 0.9300 .
C8 O2 1.2710(16) .
C8 C9 1.4375(19) .
C9 C11 1.365(2) .
C9 C10 1.5160(18) .
C10 H10A 0.9700 .
C10 H10B 0.9700 .
C11 O3 1.3029(18) .
C11 C12 1.511(2) .
C12 F1B 1.250(5) .
C12 F2A 1.269(4) .
C12 F3B 1.277(6) .
C12 F3A 1.299(4) .
C12 F1A 1.355(4) .
C12 F2B 1.377(7) .
O2 H2-3 1.017(17) .

loop_
_geom_hbond_atom_site_label_D
_geom_hbond_atom_site_label_H
_geom_hbond_atom_site_label_A
_geom_hbond_distance_DH
_geom_hbond_distance_HA
_geom_hbond_distance_DA
_geom_hbond_angle_DHA
_geom_hbond_site_symmetry_A
O2 H2-3 O3 1.017(17) 1.66(2) 2.5918(16) 149(2) .

loop_
_geom_torsion_atom_site_label_1
_geom_torsion_atom_site_label_2
_geom_torsion_atom_site_label_3
_geom_torsion_atom_site_label_4
_geom_torsion
_geom_torsion_site_symmetry_1
_geom_torsion_site_symmetry_2
_geom_torsion_site_symmetry_3
_geom_torsion_site_symmetry_4
O1 C2 C3 C4 -179.41(13) . . . .
C7 C2 C3 C4 -0.5(2) . . . .
C2 C3 C4 C5 0.2(2) . . . .
C2 C3 C4 C8 178.95(13) . . . .
C3 C4 C5 C6 0.3(2) . . . .
C8 C4 C5 C6 -178.66(12) . . . .
C3 C4 C5 C10 179.74(12) . . . .
C8 C4 C5 C10 0.73(15) . . . .
C4 C5 C6 C7 -0.5(2) . . . .
C10 C5 C6 C7 -179.79(14) . . . .
C5 C6 C7 C2 0.2(2) . . . .
O1 C2 C7 C6 179.13(15) . . . .
C3 C2 C7 C6 0.3(2) . . . .
C3 C4 C8 O2 0.5(2) . . . .
C5 C4 C8 O2 179.39(13) . . . .
C3 C4 C8 C9 179.37(13) . . . .
C5 C4 C8 C9 -1.71(14) . . . .
O2 C8 C9 C11 3.7(2) . . . .
C4 C8 C9 C11 -175.24(12) . . . .
O2 C8 C9 C10 -179.08(13) . . . .
C4 C8 C9 C10 2.03(14) . . . .
C6 C5 C10 C9 179.77(14) . . . .
C4 C5 C10 C9 0.46(14) . . . .
C11 C9 C10 C5 175.27(14) . . . .
C8 C9 C10 C5 -1.50(14) . . . .
C8 C9 C11 O3 -5.0(2) . . . .
C10 C9 C11 O3 178.45(14) . . . .
C8 C9 C11 C12 172.01(14) . . . .
C10 C9 C11 C12 -4.5(2) . . . .
O3 C11 C12 F1B -16.5(5) . . . .
C9 C11 C12 F1B 166.2(5) . . . .
O3 C11 C12 F2A 63.4(3) . . . .
C9 C11 C12 F2A -113.9(3) . . . .
O3 C11 C12 F3B -151.2(5) . . . .
C9 C11 C12 F3B 31.5(5) . . . .
O3 C11 C12 F3A -170.8(3) . . . .
C9 C11 C12 F3A 11.8(3) . . . .
O3 C11 C12 F1A -55.5(2) . . . .
C9 C11 C12 F1A 127.2(2) . . . .
O3 C11 C12 F2B 97.9(4) . . . .
C9 C11 C12 F2B -79.4(4) . . . .
C3 C2 O1 C1 -177.83(14) . . . .
C7 C2 O1 C1 3.3(2) . . . .
